data_7105532
loop_
_publ_author_name
'Zheng, Ke'
'Liu, Xiaohua'
'Zhao, Jiannan'
'Yang, Yang'
'Lin, Lili'
'Feng, Xiaoming'

_publ_section_title
;
 Highly enantioselective aza-ene-type reaction catalyzed by chiral
 N,N'-dioxide-nickel(II) complex.
;
_journal_issue 21
_journal_name_full 'Chemical communications (Cambridge, England)'
_journal_page_first 3771
_journal_page_last 3773
_journal_paper_doi 10.1039/b921042c
_journal_volume 46
_journal_year 2010
_chemical_absolute_configuration ad
_chemical_formula_sum 'C44 H69 B2 F8 N4 Ni O6'
_chemical_formula_weight 982.36
_chemical_name_systematic
;
?
;
_space_group_IT_number 19
_symmetry_cell_setting orthorhombic
_symmetry_space_group_name_Hall 'P 2ac 2ab'
_symmetry_space_group_name_H-M 'P 21 21 21'
_atom_sites_solution_hydrogens geom
_atom_sites_solution_primary direct
_atom_sites_solution_secondary difmap
_audit_creation_method SHELXL-97
_cell_angle_alpha 90.00
_cell_angle_beta 90.00
_cell_angle_gamma 90.00
_cell_formula_units_Z 4
_cell_length_a 12.784(3)
_cell_length_b 13.268(3)
_cell_length_c 34.336(7)
_cell_measurement_reflns_used 11829
_cell_measurement_temperature 113(2)
_cell_measurement_theta_max 26.0
_cell_measurement_theta_min 2.0
_cell_volume 5824(2)
_computing_cell_refinement CrystalClear
_computing_data_collection 'CrystalClear(Rigaku/MSC Inc.,2005)'
_computing_data_reduction CrystalClear
_computing_structure_refinement 'SHELXL-97 (Sheldrick, 1997)'
_computing_structure_solution 'SHELXS-97 (Sheldrick, 1990)'
_diffrn_ambient_temperature 113(2)
_diffrn_detector_area_resol_mean 7.31
_diffrn_measured_fraction_theta_full 0.993
_diffrn_measured_fraction_theta_max 0.993
_diffrn_measurement_device_type 'Rigaku Saturn CCD area detector'
_diffrn_measurement_method '\w and \f scans'
_diffrn_radiation_monochromator confocal
_diffrn_radiation_source 'rotating anode'
_diffrn_radiation_type MoK\a
_diffrn_radiation_wavelength 0.71073
_diffrn_reflns_av_R_equivalents 0.0526
_diffrn_reflns_av_sigmaI/netI 0.0648
_diffrn_reflns_limit_h_max 14
_diffrn_reflns_limit_h_min -15
_diffrn_reflns_limit_k_max 12
_diffrn_reflns_limit_k_min -16
_diffrn_reflns_limit_l_max 42
_diffrn_reflns_limit_l_min -42
_diffrn_reflns_number 37884
_diffrn_reflns_theta_full 26.04
_diffrn_reflns_theta_max 26.04
_diffrn_reflns_theta_min 1.99
_exptl_absorpt_coefficient_mu 0.370
_exptl_absorpt_correction_T_max 0.8660
_exptl_absorpt_correction_T_min 0.8307
_exptl_absorpt_correction_type multi-scan
_exptl_absorpt_process_details CrystalClear
_exptl_crystal_colour green
_exptl_crystal_density_diffrn 0.922
_exptl_crystal_density_method 'not measured'
_exptl_crystal_description block
_exptl_crystal_F_000 1748
_exptl_crystal_size_max 0.52
_exptl_crystal_size_mid 0.46
_exptl_crystal_size_min 0.40
_platon_squeeze_details
;
;
_refine_diff_density_max 0.676
_refine_diff_density_min -0.380
_refine_diff_density_rms 0.065
_refine_ls_abs_structure_details 'Flack H D (1983), Acta Cryst. A39, 876-881'
_refine_ls_abs_structure_Flack 0.088(19)
_refine_ls_extinction_coef 0.0072(11)
_refine_ls_extinction_expression Fc^*^=kFc[1+0.001xFc^2^\l^3^/sin(2\q)]^-1/4^
_refine_ls_extinction_method SHELXL
_refine_ls_goodness_of_fit_ref 1.048
_refine_ls_hydrogen_treatment constr
_refine_ls_matrix_type full
_refine_ls_number_parameters 599
_refine_ls_number_reflns 11378
_refine_ls_number_restraints 0
_refine_ls_restrained_S_all 1.048
_refine_ls_R_factor_all 0.0936
_refine_ls_R_factor_gt 0.0784
_refine_ls_shift/su_max 4.123
_refine_ls_shift/su_mean 0.007
_refine_ls_structure_factor_coef Fsqd
_refine_ls_weighting_details 'calc w=1/[\s^2^(Fo^2^)+(0.1379P)^2^+0.4484P] where P=(Fo^2^+2Fc^2^)/3'
_refine_ls_weighting_scheme calc
_refine_ls_wR_factor_gt 0.2144
_refine_ls_wR_factor_ref 0.2286
_reflns_number_gt 8925
_reflns_number_total 11378
_reflns_threshold_expression >2sigma(I)
_cod_data_source_file b921042c.txt
_cod_data_source_block zhke2nk2
_cod_depositor_comments
;
The following automatic conversions were performed:
'_symmetry_cell_setting' value 'Orthorhombic' changed to 'orthorhombic'
according to '/home/saulius/struct/CIF-dictionaries/cif_core.dic'
dictionary named 'cif_core.dic' version 2.4.1 from 2010-06-29.

Automatic conversion script
Id: cif_fix_enum 1527 2010-12-29 10:47:43Z saulius 
;
_cod_database_code 7105532

loop_
_symmetry_equiv_pos_as_xyz
'x, y, z'
'-x+1/2, -y, z+1/2'
'-x, y+1/2, -z+1/2'
'x+1/2, -y+1/2, -z'

loop_
_atom_site_label
_atom_site_type_symbol
_atom_site_fract_x
_atom_site_fract_y
_atom_site_fract_z
_atom_site_U_iso_or_equiv
_atom_site_adp_type
_atom_site_occupancy
_atom_site_symmetry_multiplicity
_atom_site_calc_flag
_atom_site_refinement_flags
_atom_site_disorder_assembly
_atom_site_disorder_group
Ni1 Ni 0.46580(5) 0.47394(4) 0.386039(17) 0.0568(2) Uani 1 1 d . . .
O1 O 0.5680(3) 0.5170(2) 0.42843(10) 0.0601(8) Uani 1 1 d . . .
O2 O 0.4196(3) 0.6143(3) 0.37679(9) 0.0603(8) Uani 1 1 d . . .
O3 O 0.5852(3) 0.4703(3) 0.34857(9) 0.0580(7) Uani 1 1 d . . .
O4 O 0.3635(3) 0.4263(3) 0.34453(11) 0.0654(9) Uani 1 1 d . . .
N1 N 0.6650(3) 0.6278(3) 0.46360(12) 0.0563(9) Uani 1 1 d . . .
H1 H 0.6726 0.6899 0.4701 0.068 Uiso 1 1 calc R . .
N2 N 0.4889(3) 0.6935(3) 0.38499(13) 0.0570(9) Uani 1 1 d . . .
N3 N 0.5627(3) 0.4864(3) 0.30867(12) 0.0560(9) Uani 1 1 d . . .
N4 N 0.3063(3) 0.3874(4) 0.28441(13) 0.0654(11) Uani 1 1 d . . .
H4 H 0.3206 0.3801 0.2601 0.079 Uiso 1 1 calc R . .
C1 C 0.7371(4) 0.5555(3) 0.47976(16) 0.0617(12) Uani 1 1 d . . .
C2 C 0.8368(4) 0.5529(4) 0.46624(17) 0.0672(13) Uani 1 1 d . . .
C3 C 0.9085(5) 0.4898(5) 0.4856(2) 0.0892(19) Uani 1 1 d . . .
H3 H 0.9774 0.4878 0.4769 0.107 Uiso 1 1 calc R . .
C4 C 0.8813(5) 0.4335(5) 0.5156(2) 0.0837(18) Uani 1 1 d . . .
H4A H 0.9304 0.3924 0.5277 0.100 Uiso 1 1 calc R . .
C5 C 0.7769(5) 0.4360(4) 0.52921(19) 0.0785(16) Uani 1 1 d . . .
H5 H 0.7578 0.3962 0.5503 0.094 Uiso 1 1 calc R . .
C6 C 0.7030(4) 0.4966(3) 0.51161(16) 0.0610(12) Uani 1 1 d . . .
C7 C 0.5891(4) 0.5026(3) 0.52720(16) 0.0630(12) Uani 1 1 d . . .
H7 H 0.5445 0.5249 0.5056 0.076 Uiso 1 1 calc R . .
C8 C 0.5481(7) 0.4014(7) 0.5408(3) 0.130(4) Uani 1 1 d . . .
H8A H 0.5433 0.3563 0.5190 0.195 Uiso 1 1 calc R . .
H8B H 0.4801 0.4100 0.5522 0.195 Uiso 1 1 calc R . .
H8C H 0.5950 0.3738 0.5599 0.195 Uiso 1 1 calc R . .
C9 C 0.5834(6) 0.5810(8) 0.5582(3) 0.122(3) Uani 1 1 d . . .
H9A H 0.6159 0.5561 0.5815 0.183 Uiso 1 1 calc R . .
H9B H 0.5115 0.5969 0.5634 0.183 Uiso 1 1 calc R . .
H9C H 0.6192 0.6406 0.5496 0.183 Uiso 1 1 calc R . .
C10 C 0.8702(5) 0.6152(5) 0.4305(2) 0.092(2) Uani 1 1 d . . .
H10 H 0.8233 0.6734 0.4290 0.111 Uiso 1 1 calc R . .
C11 C 0.9802(9) 0.6552(12) 0.4322(4) 0.186(6) Uani 1 1 d . . .
H11A H 1.0060 0.6508 0.4584 0.280 Uiso 1 1 calc R . .
H11B H 0.9808 0.7243 0.4239 0.280 Uiso 1 1 calc R . .
H11C H 1.0241 0.6160 0.4153 0.280 Uiso 1 1 calc R . .
C12 C 0.8529(6) 0.5527(7) 0.3940(2) 0.105(2) Uani 1 1 d . . .
H12A H 0.8834 0.4872 0.3975 0.157 Uiso 1 1 calc R . .
H12B H 0.8852 0.5856 0.3722 0.157 Uiso 1 1 calc R . .
H12C H 0.7793 0.5458 0.3893 0.157 Uiso 1 1 calc R . .
C13 C 0.5866(4) 0.6046(3) 0.43901(14) 0.0559(11) Uani 1 1 d . . .
C14 C 0.5203(4) 0.6965(3) 0.42811(15) 0.0601(11) Uani 1 1 d . . .
H14 H 0.5616 0.7576 0.4328 0.072 Uiso 1 1 calc R . .
C15 C 0.4226(5) 0.7004(4) 0.45340(17) 0.0728(15) Uani 1 1 d . . .
H15A H 0.4424 0.6993 0.4807 0.087 Uiso 1 1 calc R . .
H15B H 0.3793 0.6418 0.4483 0.087 Uiso 1 1 calc R . .
C16 C 0.3603(7) 0.7977(6) 0.44445(19) 0.105(3) Uani 1 1 d . . .
H16A H 0.2960 0.7988 0.4595 0.126 Uiso 1 1 calc R . .
H16B H 0.4014 0.8565 0.4513 0.126 Uiso 1 1 calc R . .
C17 C 0.3355(7) 0.7987(6) 0.40109(19) 0.101(2) Uani 1 1 d . . .
H17A H 0.2894 0.7428 0.3951 0.121 Uiso 1 1 calc R . .
H17B H 0.2988 0.8606 0.3948 0.121 Uiso 1 1 calc R . .
C18 C 0.4313(5) 0.7911(4) 0.37631(17) 0.0741(16) Uani 1 1 d . . .
H18A H 0.4770 0.8480 0.3815 0.089 Uiso 1 1 calc R . .
H18B H 0.4117 0.7929 0.3490 0.089 Uiso 1 1 calc R . .
C19 C 0.5871(5) 0.6868(4) 0.36059(16) 0.0671(13) Uani 1 1 d . . .
H19A H 0.6292 0.7463 0.3656 0.080 Uiso 1 1 calc R . .
H19B H 0.6271 0.6289 0.3693 0.080 Uiso 1 1 calc R . .
C20 C 0.5715(5) 0.6782(4) 0.31754(15) 0.0649(13) Uani 1 1 d . . .
H20A H 0.6402 0.6799 0.3055 0.078 Uiso 1 1 calc R . .
H20B H 0.5349 0.7384 0.3091 0.078 Uiso 1 1 calc R . .
C21 C 0.5124(4) 0.5865(3) 0.30044(14) 0.0582(11) Uani 1 1 d . . .
H21A H 0.4420 0.5859 0.3109 0.070 Uiso 1 1 calc R . .
H21B H 0.5070 0.5950 0.2724 0.070 Uiso 1 1 calc R . .
C22 C 0.6690(4) 0.4807(5) 0.28751(18) 0.0734(14) Uani 1 1 d . . .
H22A H 0.7162 0.5314 0.2978 0.088 Uiso 1 1 calc R . .
H22B H 0.6596 0.4929 0.2599 0.088 Uiso 1 1 calc R . .
C23 C 0.7155(5) 0.3737(5) 0.2941(2) 0.0875(19) Uani 1 1 d . . .
H23A H 0.7816 0.3686 0.2804 0.105 Uiso 1 1 calc R . .
H23B H 0.7294 0.3646 0.3217 0.105 Uiso 1 1 calc R . .
C24 C 0.6428(5) 0.2898(5) 0.2801(2) 0.0865(19) Uani 1 1 d . . .
H24A H 0.6343 0.2940 0.2521 0.104 Uiso 1 1 calc R . .
H24B H 0.6729 0.2247 0.2863 0.104 Uiso 1 1 calc R . .
C25 C 0.5411(5) 0.3000(4) 0.29909(19) 0.0735(14) Uani 1 1 d . . .
H25A H 0.5494 0.2897 0.3269 0.088 Uiso 1 1 calc R . .
H25B H 0.4944 0.2482 0.2894 0.088 Uiso 1 1 calc R . .
C26 C 0.4918(4) 0.4038(4) 0.29194(16) 0.0599(12) Uani 1 1 d . . .
H26 H 0.4852 0.4142 0.2638 0.072 Uiso 1 1 calc R . .
C27 C 0.3837(4) 0.4070(4) 0.30990(16) 0.0619(12) Uani 1 1 d . . .
C28 C 0.1991(4) 0.3785(5) 0.29769(16) 0.0724(15) Uani 1 1 d . . .
C29 C 0.1659(5) 0.2850(6) 0.31170(17) 0.0834(19) Uani 1 1 d . . .
C30 C 0.0617(5) 0.2810(7) 0.3244(2) 0.096(2) Uani 1 1 d . . .
H30 H 0.0342 0.2202 0.3332 0.116 Uiso 1 1 calc R . .
C31 C 0.0017(6) 0.3627(9) 0.3240(2) 0.112(3) Uani 1 1 d . . .
H31 H -0.0667 0.3568 0.3330 0.135 Uiso 1 1 calc R . .
C32 C 0.0359(5) 0.4587(8) 0.3108(2) 0.112(3) Uani 1 1 d . . .
H32 H -0.0078 0.5146 0.3122 0.134 Uiso 1 1 calc R . .
C33 C 0.1374(4) 0.4671(7) 0.2954(2) 0.0880(19) Uani 1 1 d . . .
C34 C 0.1772(5) 0.5668(6) 0.2806(2) 0.0890(19) Uani 1 1 d . . .
H34 H 0.2451 0.5537 0.2684 0.107 Uiso 1 1 calc R . .
C35 C 0.1974(6) 0.6397(6) 0.3146(2) 0.101(2) Uani 1 1 d . . .
H35A H 0.1354 0.6451 0.3303 0.152 Uiso 1 1 calc R . .
H35B H 0.2154 0.7049 0.3045 0.152 Uiso 1 1 calc R . .
H35C H 0.2539 0.6147 0.3303 0.152 Uiso 1 1 calc R . .
C36 C 0.1055(7) 0.6165(8) 0.2484(3) 0.115(3) Uani 1 1 d . . .
H36A H 0.0383 0.6318 0.2594 0.172 Uiso 1 1 calc R . .
H36B H 0.0971 0.5704 0.2271 0.172 Uiso 1 1 calc R . .
H36C H 0.1377 0.6774 0.2392 0.172 Uiso 1 1 calc R . .
C37 C 0.2313(6) 0.1950(7) 0.3122(2) 0.100(2) Uani 1 1 d . . .
H37 H 0.2937 0.2094 0.2965 0.120 Uiso 1 1 calc R . .
C38 C 0.2688(12) 0.1677(9) 0.3542(3) 0.172(6) Uani 1 1 d . . .
H38A H 0.2953 0.2271 0.3667 0.257 Uiso 1 1 calc R . .
H38B H 0.3232 0.1180 0.3527 0.257 Uiso 1 1 calc R . .
H38C H 0.2111 0.1414 0.3689 0.257 Uiso 1 1 calc R . .
C39 C 0.1783(7) 0.0986(11) 0.2948(4) 0.188(7) Uani 1 1 d . . .
H39A H 0.1279 0.0727 0.3129 0.281 Uiso 1 1 calc R . .
H39B H 0.2306 0.0483 0.2898 0.281 Uiso 1 1 calc R . .
H39C H 0.1438 0.1157 0.2708 0.281 Uiso 1 1 calc R . .
O5 O 0.3476(3) 0.4561(3) 0.42810(12) 0.0775(11) Uani 1 1 d . . .
C40 C 0.2349(5) 0.4685(6) 0.4209(2) 0.0953(19) Uani 1 1 d . . .
H40A H 0.2201 0.4700 0.3932 0.114 Uiso 1 1 calc R . .
H40B H 0.2093 0.5304 0.4326 0.114 Uiso 1 1 calc R . .
C41 C 0.1860(7) 0.3789(7) 0.4396(3) 0.118(3) Uani 1 1 d . . .
H41A H 0.1193 0.3965 0.4513 0.141 Uiso 1 1 calc R . .
H41B H 0.1748 0.3257 0.4207 0.141 Uiso 1 1 calc R . .
C42 C 0.2616(7) 0.3462(5) 0.4699(2) 0.106(3) Uani 1 1 d . . .
H42A H 0.2499 0.3812 0.4943 0.127 Uiso 1 1 calc R . .
H42B H 0.2580 0.2741 0.4743 0.127 Uiso 1 1 calc R . .
C43 C 0.3601(6) 0.3750(4) 0.4524(2) 0.0807(17) Uani 1 1 d . . .
H43 H 0.4139 0.3877 0.4721 0.097 Uiso 1 1 calc R . .
O6 O 0.4821(5) 0.3260(3) 0.40292(13) 0.0866(13) Uani 1 1 d . . .
H6O H 0.551(2) 0.3175(19) 0.3934(8) 0.000(6) Uiso 1 1 d . . .
C44 C 0.3903(4) 0.2949(3) 0.42640(15) 0.0599(12) Uani 1 1 d . . .
H44A H 0.3324 0.2786 0.4093 0.072 Uiso 1 1 calc R . .
H44B H 0.4075 0.2351 0.4414 0.072 Uiso 1 1 calc R . .
B1 B 0.5475(19) 0.9911(8) 0.3078(4) 0.188(9) Uani 1 1 d . . .
F1 F 0.5566(6) 0.9998(4) 0.34781(13) 0.149(2) Uani 1 1 d . . .
F2 F 0.4542(6) 0.9322(7) 0.30068(16) 0.166(3) Uani 1 1 d . . .
F3 F 0.6162(9) 0.9018(5) 0.29526(19) 0.212(4) Uani 1 1 d . . .
F4 F 0.521(2) 1.0624(5) 0.2912(2) 0.56(2) Uani 1 1 d . . .
B2 B 0.2218(6) 0.5983(5) 0.5370(3) 0.0786(18) Uani 1 1 d . . .
F5 F 0.1983(5) 0.6290(4) 0.57281(14) 0.139(2) Uani 1 1 d . . .
F6 F 0.2186(5) 0.6820(3) 0.51056(16) 0.140(2) Uani 1 1 d . . .
F7 F 0.1462(4) 0.5375(5) 0.5221(2) 0.158(2) Uani 1 1 d . . .
F8 F 0.3127(3) 0.5477(4) 0.53387(18) 0.1265(17) Uani 1 1 d . . .

loop_
_atom_site_aniso_label
_atom_site_aniso_U_11
_atom_site_aniso_U_22
_atom_site_aniso_U_33
_atom_site_aniso_U_23
_atom_site_aniso_U_13
_atom_site_aniso_U_12
Ni1 0.0567(3) 0.0551(3) 0.0585(3) 0.0049(3) -0.0022(3) -0.0116(3)
O1 0.066(2) 0.0466(16) 0.0679(19) -0.0040(15) -0.0103(15) -0.0009(14)
O2 0.0574(19) 0.071(2) 0.0523(18) -0.0014(14) 0.0022(14) 0.0026(15)
O3 0.0563(18) 0.0536(16) 0.0642(19) -0.0013(15) -0.0029(14) -0.0014(15)
O4 0.053(2) 0.080(2) 0.063(2) -0.0022(17) -0.0009(16) -0.0151(16)
N1 0.060(2) 0.0456(18) 0.064(2) -0.0049(16) -0.0048(19) -0.0048(16)
N2 0.066(2) 0.0416(16) 0.063(2) 0.0013(17) 0.004(2) 0.0005(15)
N3 0.050(2) 0.053(2) 0.065(2) -0.0061(17) 0.0086(16) -0.0008(16)
N4 0.043(2) 0.090(3) 0.064(2) -0.010(2) 0.0025(18) 0.001(2)
C1 0.059(3) 0.048(2) 0.077(3) -0.017(2) -0.005(2) -0.0016(19)
C2 0.061(3) 0.061(3) 0.079(3) -0.009(2) 0.001(3) -0.001(2)
C3 0.065(4) 0.098(5) 0.105(5) -0.028(4) 0.011(3) 0.004(3)
C4 0.063(4) 0.086(4) 0.102(5) -0.012(4) -0.011(3) 0.026(3)
C5 0.083(4) 0.062(3) 0.091(4) -0.007(3) -0.012(3) 0.000(3)
C6 0.056(3) 0.054(3) 0.073(3) -0.001(2) -0.012(2) -0.0013(19)
C7 0.058(3) 0.058(3) 0.073(3) 0.009(2) -0.007(2) -0.001(2)
C8 0.082(5) 0.142(7) 0.166(8) 0.088(6) -0.028(5) -0.038(5)
C9 0.063(4) 0.169(8) 0.134(7) -0.062(6) 0.007(4) -0.009(5)
C10 0.070(4) 0.088(4) 0.118(6) -0.018(4) 0.011(4) -0.003(3)
C11 0.145(10) 0.264(15) 0.151(9) 0.019(9) 0.006(7) -0.133(11)
C12 0.099(5) 0.117(6) 0.098(5) -0.016(4) 0.034(4) -0.014(4)
C13 0.062(3) 0.049(2) 0.056(3) -0.0035(19) -0.002(2) 0.006(2)
C14 0.063(3) 0.046(2) 0.071(3) -0.0035(19) -0.003(2) 0.007(2)
C15 0.072(4) 0.076(3) 0.070(3) -0.007(3) 0.004(3) 0.021(3)
C16 0.130(7) 0.116(5) 0.069(4) 0.001(3) 0.000(4) 0.076(5)
C17 0.121(6) 0.112(5) 0.071(4) -0.001(3) -0.007(4) 0.064(5)
C18 0.095(4) 0.063(3) 0.064(3) 0.007(2) -0.004(3) 0.025(3)
C19 0.075(3) 0.048(2) 0.078(3) 0.006(2) 0.011(3) -0.007(2)
C20 0.077(3) 0.049(2) 0.069(3) 0.000(2) 0.015(2) -0.008(2)
C21 0.065(3) 0.051(2) 0.059(3) 0.0087(19) 0.006(2) 0.006(2)
C22 0.048(3) 0.084(3) 0.088(4) -0.016(3) 0.017(2) -0.008(3)
C23 0.046(3) 0.099(4) 0.117(5) -0.013(4) 0.004(3) 0.013(3)
C24 0.062(4) 0.074(4) 0.124(5) -0.024(3) -0.002(3) 0.018(3)
C25 0.072(3) 0.053(3) 0.095(4) -0.015(2) -0.014(3) 0.003(2)
C26 0.047(3) 0.060(3) 0.073(3) -0.006(2) 0.004(2) 0.0007(19)
C27 0.052(3) 0.061(3) 0.073(3) -0.002(2) -0.006(2) -0.006(2)
C28 0.046(3) 0.110(4) 0.061(3) -0.023(3) -0.004(2) -0.006(3)
C29 0.063(4) 0.127(5) 0.060(3) -0.015(3) 0.003(3) -0.034(4)
C30 0.053(4) 0.137(6) 0.098(5) -0.027(4) 0.004(3) -0.014(4)
C31 0.050(4) 0.197(10) 0.090(5) -0.015(5) 0.013(3) -0.045(5)
C32 0.056(4) 0.166(8) 0.113(5) -0.051(5) 0.011(4) -0.008(5)
C33 0.039(3) 0.128(5) 0.097(4) -0.023(4) 0.002(3) -0.002(3)
C34 0.060(4) 0.111(5) 0.096(4) -0.011(4) -0.012(3) 0.026(3)
C35 0.086(5) 0.097(5) 0.120(6) 0.004(4) -0.005(4) 0.020(4)
C36 0.096(5) 0.139(7) 0.109(6) -0.019(5) -0.005(4) 0.040(5)
C37 0.069(4) 0.128(6) 0.105(5) 0.006(4) 0.005(4) -0.028(4)
C38 0.297(17) 0.151(8) 0.066(5) -0.008(5) -0.019(7) 0.067(10)
C39 0.085(6) 0.281(16) 0.197(11) -0.162(12) -0.006(7) -0.020(8)
O5 0.077(3) 0.083(3) 0.072(2) 0.022(2) 0.0049(19) -0.005(2)
C40 0.065(4) 0.113(5) 0.107(5) 0.007(4) 0.012(3) -0.004(4)
C41 0.087(5) 0.112(6) 0.155(8) -0.019(6) 0.060(6) -0.020(4)
C42 0.148(8) 0.064(3) 0.107(5) -0.009(3) 0.063(6) -0.027(4)
C43 0.093(5) 0.063(3) 0.085(4) 0.005(3) 0.010(3) -0.013(3)
O6 0.117(4) 0.058(2) 0.085(3) -0.0052(18) 0.013(3) -0.015(2)
C44 0.072(3) 0.045(2) 0.062(3) -0.0043(19) 0.009(2) -0.020(2)
B1 0.35(3) 0.073(6) 0.138(10) 0.009(6) -0.090(13) -0.063(10)
F1 0.223(6) 0.144(4) 0.079(3) -0.008(2) 0.008(3) -0.038(4)
F2 0.180(6) 0.231(8) 0.088(3) 0.033(4) 0.009(4) 0.001(6)
F3 0.418(15) 0.096(4) 0.120(4) 0.001(3) -0.034(7) -0.010(6)
F4 1.49(6) 0.076(3) 0.126(5) 0.016(3) -0.226(16) -0.047(12)
B2 0.064(4) 0.060(3) 0.111(6) -0.001(3) 0.002(4) 0.010(3)
F5 0.185(5) 0.137(4) 0.094(3) -0.009(3) 0.014(3) 0.066(4)
F6 0.212(6) 0.058(2) 0.149(4) -0.005(2) 0.049(4) 0.040(3)
F7 0.095(3) 0.134(4) 0.246(7) -0.024(5) -0.033(4) -0.021(3)
F8 0.071(3) 0.108(3) 0.201(5) -0.021(3) 0.000(3) 0.030(2)

loop_
_atom_type_symbol
_atom_type_description
_atom_type_scat_dispersion_real
_atom_type_scat_dispersion_imag
_atom_type_scat_source
C C 0.0033 0.0016 'International Tables Vol C Tables 4.2.6.8 and 6.1.1.4'
H H 0.0000 0.0000 'International Tables Vol C Tables 4.2.6.8 and 6.1.1.4'
B B 0.0013 0.0007 'International Tables Vol C Tables 4.2.6.8 and 6.1.1.4'
N N 0.0061 0.0033 'International Tables Vol C Tables 4.2.6.8 and 6.1.1.4'
O O 0.0106 0.0060 'International Tables Vol C Tables 4.2.6.8 and 6.1.1.4'
F F 0.0171 0.0103 'International Tables Vol C Tables 4.2.6.8 and 6.1.1.4'
Ni Ni 0.3393 1.1124 'International Tables Vol C Tables 4.2.6.8 and 6.1.1.4'

loop_
_geom_angle_atom_site_label_1
_geom_angle_atom_site_label_2
_geom_angle_atom_site_label_3
_geom_angle
_geom_angle_site_symmetry_1
_geom_angle_site_symmetry_3
_geom_angle_publ_flag
O2 Ni1 O3 98.48(14) . . ?
O2 Ni1 O4 89.34(15) . . ?
O3 Ni1 O4 91.84(14) . . ?
O2 Ni1 O1 92.41(14) . . ?
O3 Ni1 O1 88.68(14) . . ?
O4 Ni1 O1 178.08(15) . . ?
O2 Ni1 O6 166.70(18) . . ?
O3 Ni1 O6 94.63(17) . . ?
O4 Ni1 O6 88.06(18) . . ?
O1 Ni1 O6 90.07(17) . . ?
O2 Ni1 O5 90.09(15) . . ?
O3 Ni1 O5 171.39(15) . . ?
O4 Ni1 O5 89.10(15) . . ?
O1 Ni1 O5 90.11(16) . . ?
O6 Ni1 O5 76.84(18) . . ?
C13 O1 Ni1 126.5(3) . . ?
N2 O2 Ni1 118.9(3) . . ?
N3 O3 Ni1 117.7(2) . . ?
C27 O4 Ni1 126.9(3) . . ?
C13 N1 C1 124.4(4) . . ?
C13 N1 H1 117.8 . . ?
C1 N1 H1 117.8 . . ?
O2 N2 C19 111.7(3) . . ?
O2 N2 C18 107.0(4) . . ?
C19 N2 C18 110.1(4) . . ?
O2 N2 C14 112.2(3) . . ?
C19 N2 C14 108.6(4) . . ?
C18 N2 C14 107.1(4) . . ?
O3 N3 C21 113.7(3) . . ?
O3 N3 C26 112.0(4) . . ?
C21 N3 C26 107.9(4) . . ?
O3 N3 C22 105.7(4) . . ?
C21 N3 C22 109.4(4) . . ?
C26 N3 C22 108.0(4) . . ?
C27 N4 C28 120.4(4) . . ?
C27 N4 H4 119.8 . . ?
C28 N4 H4 119.8 . . ?
C2 C1 C6 122.7(5) . . ?
C2 C1 N1 119.1(5) . . ?
C6 C1 N1 117.9(5) . . ?
C1 C2 C3 117.7(6) . . ?
C1 C2 C10 121.3(5) . . ?
C3 C2 C10 120.9(6) . . ?
C4 C3 C2 122.2(6) . . ?
C4 C3 H3 118.9 . . ?
C2 C3 H3 118.9 . . ?
C3 C4 C5 119.5(6) . . ?
C3 C4 H4A 120.2 . . ?
C5 C4 H4A 120.2 . . ?
C6 C5 C4 121.0(6) . . ?
C6 C5 H5 119.5 . . ?
C4 C5 H5 119.5 . . ?
C5 C6 C1 116.7(5) . . ?
C5 C6 C7 121.4(5) . . ?
C1 C6 C7 121.9(4) . . ?
C9 C7 C8 112.4(7) . . ?
C9 C7 C6 109.1(5) . . ?
C8 C7 C6 112.7(5) . . ?
C9 C7 H7 107.5 . . ?
C8 C7 H7 107.5 . . ?
C6 C7 H7 107.5 . . ?
C7 C8 H8A 109.5 . . ?
C7 C8 H8B 109.5 . . ?
H8A C8 H8B 109.5 . . ?
C7 C8 H8C 109.5 . . ?
H8A C8 H8C 109.5 . . ?
H8B C8 H8C 109.5 . . ?
C7 C9 H9A 109.5 . . ?
C7 C9 H9B 109.5 . . ?
H9A C9 H9B 109.5 . . ?
C7 C9 H9C 109.5 . . ?
H9A C9 H9C 109.5 . . ?
H9B C9 H9C 109.5 . . ?
C11 C10 C12 111.0(8) . . ?
C11 C10 C2 114.8(8) . . ?
C12 C10 C2 108.9(6) . . ?
C11 C10 H10 107.2 . . ?
C12 C10 H10 107.2 . . ?
C2 C10 H10 107.2 . . ?
C10 C11 H11A 109.5 . . ?
C10 C11 H11B 109.5 . . ?
H11A C11 H11B 109.5 . . ?
C10 C11 H11C 109.5 . . ?
H11A C11 H11C 109.5 . . ?
H11B C11 H11C 109.5 . . ?
C10 C12 H12A 109.5 . . ?
C10 C12 H12B 109.5 . . ?
H12A C12 H12B 109.5 . . ?
C10 C12 H12C 109.5 . . ?
H12A C12 H12C 109.5 . . ?
H12B C12 H12C 109.5 . . ?
O1 C13 N1 122.7(4) . . ?
O1 C13 C14 124.7(5) . . ?
N1 C13 C14 112.6(4) . . ?
C15 C14 C13 110.0(4) . . ?
C15 C14 N2 109.7(4) . . ?
C13 C14 N2 111.1(4) . . ?
C15 C14 H14 108.7 . . ?
C13 C14 H14 108.7 . . ?
N2 C14 H14 108.7 . . ?
C14 C15 C16 109.7(5) . . ?
C14 C15 H15A 109.7 . . ?
C16 C15 H15A 109.7 . . ?
C14 C15 H15B 109.7 . . ?
C16 C15 H15B 109.7 . . ?
H15A C15 H15B 108.2 . . ?
C17 C16 C15 108.0(5) . . ?
C17 C16 H16A 110.1 . . ?
C15 C16 H16A 110.1 . . ?
C17 C16 H16B 110.1 . . ?
C15 C16 H16B 110.1 . . ?
H16A C16 H16B 108.4 . . ?
C18 C17 C16 112.7(7) . . ?
C18 C17 H17A 109.1 . . ?
C16 C17 H17A 109.1 . . ?
C18 C17 H17B 109.1 . . ?
C16 C17 H17B 109.1 . . ?
H17A C17 H17B 107.8 . . ?
C17 C18 N2 110.1(5) . . ?
C17 C18 H18A 109.6 . . ?
N2 C18 H18A 109.6 . . ?
C17 C18 H18B 109.6 . . ?
N2 C18 H18B 109.6 . . ?
H18A C18 H18B 108.2 . . ?
C20 C19 N2 116.2(5) . . ?
C20 C19 H19A 108.2 . . ?
N2 C19 H19A 108.2 . . ?
C20 C19 H19B 108.2 . . ?
N2 C19 H19B 108.2 . . ?
H19A C19 H19B 107.4 . . ?
C19 C20 C21 120.0(4) . . ?
C19 C20 H20A 107.3 . . ?
C21 C20 H20A 107.3 . . ?
C19 C20 H20B 107.3 . . ?
C21 C20 H20B 107.3 . . ?
H20A C20 H20B 106.9 . . ?
N3 C21 C20 114.5(4) . . ?
N3 C21 H21A 108.6 . . ?
C20 C21 H21A 108.6 . . ?
N3 C21 H21B 108.6 . . ?
C20 C21 H21B 108.6 . . ?
H21A C21 H21B 107.6 . . ?
N3 C22 C23 108.2(5) . . ?
N3 C22 H22A 110.1 . . ?
C23 C22 H22A 110.1 . . ?
N3 C22 H22B 110.1 . . ?
C23 C22 H22B 110.1 . . ?
H22A C22 H22B 108.4 . . ?
C24 C23 C22 112.7(5) . . ?
C24 C23 H23A 109.0 . . ?
C22 C23 H23A 109.0 . . ?
C24 C23 H23B 109.0 . . ?
C22 C23 H23B 109.0 . . ?
H23A C23 H23B 107.8 . . ?
C25 C24 C23 109.5(5) . . ?
C25 C24 H24A 109.8 . . ?
C23 C24 H24A 109.8 . . ?
C25 C24 H24B 109.8 . . ?
C23 C24 H24B 109.8 . . ?
H24A C24 H24B 108.2 . . ?
C24 C25 C26 112.1(5) . . ?
C24 C25 H25A 109.2 . . ?
C26 C25 H25A 109.2 . . ?
C24 C25 H25B 109.2 . . ?
C26 C25 H25B 109.2 . . ?
H25A C25 H25B 107.9 . . ?
C27 C26 N3 111.5(4) . . ?
C27 C26 C25 109.5(4) . . ?
N3 C26 C25 109.8(4) . . ?
C27 C26 H26 108.6 . . ?
N3 C26 H26 108.6 . . ?
C25 C26 H26 108.6 . . ?
O4 C27 N4 120.6(5) . . ?
O4 C27 C26 125.8(5) . . ?
N4 C27 C26 113.6(5) . . ?
C29 C28 C33 125.9(6) . . ?
C29 C28 N4 117.9(6) . . ?
C33 C28 N4 116.2(6) . . ?
C28 C29 C30 115.4(8) . . ?
C28 C29 C37 123.8(6) . . ?
C30 C29 C37 120.7(7) . . ?
C31 C30 C29 121.0(8) . . ?
C31 C30 H30 119.5 . . ?
C29 C30 H30 119.5 . . ?
C30 C31 C32 123.8(7) . . ?
C30 C31 H31 118.1 . . ?
C32 C31 H31 118.1 . . ?
C33 C32 C31 118.4(8) . . ?
C33 C32 H32 120.8 . . ?
C31 C32 H32 120.8 . . ?
C32 C33 C28 115.2(8) . . ?
C32 C33 C34 120.5(7) . . ?
C28 C33 C34 124.0(5) . . ?
C33 C34 C35 110.8(6) . . ?
C33 C34 C36 114.0(7) . . ?
C35 C34 C36 111.4(6) . . ?
C33 C34 H34 106.7 . . ?
C35 C34 H34 106.7 . . ?
C36 C34 H34 106.7 . . ?
C34 C35 H35A 109.5 . . ?
C34 C35 H35B 109.5 . . ?
H35A C35 H35B 109.5 . . ?
C34 C35 H35C 109.5 . . ?
H35A C35 H35C 109.5 . . ?
H35B C35 H35C 109.5 . . ?
C34 C36 H36A 109.5 . . ?
C34 C36 H36B 109.5 . . ?
H36A C36 H36B 109.5 . . ?
C34 C36 H36C 109.5 . . ?
H36A C36 H36C 109.5 . . ?
H36B C36 H36C 109.5 . . ?
C29 C37 C38 112.1(7) . . ?
C29 C37 C39 114.6(7) . . ?
C38 C37 C39 107.3(10) . . ?
C29 C37 H37 107.5 . . ?
C38 C37 H37 107.5 . . ?
C39 C37 H37 107.5 . . ?
C37 C38 H38A 109.5 . . ?
C37 C38 H38B 109.5 . . ?
H38A C38 H38B 109.5 . . ?
C37 C38 H38C 109.5 . . ?
H38A C38 H38C 109.5 . . ?
H38B C38 H38C 109.5 . . ?
C37 C39 H39A 109.5 . . ?
C37 C39 H39B 109.5 . . ?
H39A C39 H39B 109.5 . . ?
C37 C39 H39C 109.5 . . ?
H39A C39 H39C 109.5 . . ?
H39B C39 H39C 109.5 . . ?
C43 O5 C40 107.7(5) . . ?
C43 O5 Ni1 114.9(4) . . ?
C40 O5 Ni1 125.2(4) . . ?
O5 C40 C41 104.5(7) . . ?
O5 C40 H40A 110.9 . . ?
C41 C40 H40A 110.9 . . ?
O5 C40 H40B 110.9 . . ?
C41 C40 H40B 110.9 . . ?
H40A C40 H40B 108.9 . . ?
C42 C41 C40 105.2(7) . . ?
C42 C41 H41A 110.7 . . ?
C40 C41 H41A 110.7 . . ?
C42 C41 H41B 110.7 . . ?
C40 C41 H41B 110.7 . . ?
H41A C41 H41B 108.8 . . ?
C43 C42 C41 101.5(6) . . ?
C43 C42 H42A 111.5 . . ?
C41 C42 H42A 111.5 . . ?
C43 C42 H42B 111.5 . . ?
C41 C42 H42B 111.5 . . ?
H42A C42 H42B 109.3 . . ?
O5 C43 C44 103.6(5) . . ?
O5 C43 C42 111.0(6) . . ?
C44 C43 C42 107.2(5) . . ?
O5 C43 H43 111.6 . . ?
C44 C43 H43 111.6 . . ?
C42 C43 H43 111.6 . . ?
C44 O6 Ni1 109.8(3) . . ?
C44 O6 H6O 153.1(17) . . ?
Ni1 O6 H6O 96.4(16) . . ?
C43 C44 O6 110.1(4) . . ?
C43 C44 H44A 109.6 . . ?
O6 C44 H44A 109.6 . . ?
C43 C44 H44B 109.6 . . ?
O6 C44 H44B 109.6 . . ?
H44A C44 H44B 108.2 . . ?
F4 B1 F1 116.5(13) . . ?
F4 B1 F2 97.0(19) . . ?
F1 B1 F2 106.4(14) . . ?
F4 B1 F3 131.2(18) . . ?
F1 B1 F3 107.1(11) . . ?
F2 B1 F3 90.4(7) . . ?
F5 B2 F8 115.0(7) . . ?
F5 B2 F7 111.7(7) . . ?
F8 B2 F7 106.7(6) . . ?
F5 B2 F6 110.0(5) . . ?
F8 B2 F6 111.1(6) . . ?
F7 B2 F6 101.5(7) . . ?

loop_
_geom_bond_atom_site_label_1
_geom_bond_atom_site_label_2
_geom_bond_distance
_geom_bond_site_symmetry_2
_geom_bond_publ_flag
Ni1 O2 1.980(3) . ?
Ni1 O3 1.996(3) . ?
Ni1 O4 2.035(4) . ?
Ni1 O1 2.038(3) . ?
Ni1 O6 2.057(4) . ?
Ni1 O5 2.104(4) . ?
O1 C13 1.241(6) . ?
O2 N2 1.403(5) . ?
O3 N3 1.416(5) . ?
O4 C27 1.243(6) . ?
N1 C13 1.346(6) . ?
N1 C1 1.441(6) . ?
N1 H1 0.8600 . ?
N2 C19 1.512(7) . ?
N2 C18 1.519(6) . ?
N2 C14 1.534(7) . ?
N3 C21 1.503(6) . ?
N3 C26 1.533(6) . ?
N3 C22 1.542(6) . ?
N4 C27 1.347(7) . ?
N4 C28 1.449(7) . ?
N4 H4 0.8600 . ?
C1 C2 1.357(8) . ?
C1 C6 1.413(8) . ?
C2 C3 1.407(9) . ?
C2 C10 1.538(10) . ?
C3 C4 1.321(10) . ?
C3 H3 0.9300 . ?
C4 C5 1.414(9) . ?
C4 H4A 0.9300 . ?
C5 C6 1.380(8) . ?
C5 H5 0.9300 . ?
C6 C7 1.553(8) . ?
C7 C9 1.490(9) . ?
C7 C8 1.515(9) . ?
C7 H7 0.9800 . ?
C8 H8A 0.9600 . ?
C8 H8B 0.9600 . ?
C8 H8C 0.9600 . ?
C9 H9A 0.9600 . ?
C9 H9B 0.9600 . ?
C9 H9C 0.9600 . ?
C10 C11 1.504(11) . ?
C10 C12 1.519(10) . ?
C10 H10 0.9800 . ?
C11 H11A 0.9600 . ?
C11 H11B 0.9600 . ?
C11 H11C 0.9600 . ?
C12 H12A 0.9600 . ?
C12 H12B 0.9600 . ?
C12 H12C 0.9600 . ?
C13 C14 1.531(6) . ?
C14 C15 1.521(8) . ?
C14 H14 0.9800 . ?
C15 C16 1.548(8) . ?
C15 H15A 0.9700 . ?
C15 H15B 0.9700 . ?
C16 C17 1.522(9) . ?
C16 H16A 0.9700 . ?
C16 H16B 0.9700 . ?
C17 C18 1.495(10) . ?
C17 H17A 0.9700 . ?
C17 H17B 0.9700 . ?
C18 H18A 0.9700 . ?
C18 H18B 0.9700 . ?
C19 C20 1.496(8) . ?
C19 H19A 0.9700 . ?
C19 H19B 0.9700 . ?
C20 C21 1.548(7) . ?
C20 H20A 0.9700 . ?
C20 H20B 0.9700 . ?
C21 H21A 0.9700 . ?
C21 H21B 0.9700 . ?
C22 C23 1.555(9) . ?
C22 H22A 0.9700 . ?
C22 H22B 0.9700 . ?
C23 C24 1.528(9) . ?
C23 H23A 0.9700 . ?
C23 H23B 0.9700 . ?
C24 C25 1.460(9) . ?
C24 H24A 0.9700 . ?
C24 H24B 0.9700 . ?
C25 C26 1.535(7) . ?
C25 H25A 0.9700 . ?
C25 H25B 0.9700 . ?
C26 C27 1.513(7) . ?
C26 H26 0.9800 . ?
C28 C29 1.397(10) . ?
C28 C33 1.418(10) . ?
C29 C30 1.402(9) . ?
C29 C37 1.458(12) . ?
C30 C31 1.329(13) . ?
C30 H30 0.9300 . ?
C31 C32 1.422(14) . ?
C31 H31 0.9300 . ?
C32 C33 1.406(9) . ?
C32 H32 0.9300 . ?
C33 C34 1.504(11) . ?
C34 C35 1.537(11) . ?
C34 C36 1.580(10) . ?
C34 H34 0.9800 . ?
C35 H35A 0.9600 . ?
C35 H35B 0.9600 . ?
C35 H35C 0.9600 . ?
C36 H36A 0.9600 . ?
C36 H36B 0.9600 . ?
C36 H36C 0.9600 . ?
C37 C38 1.561(12) . ?
C37 C39 1.567(13) . ?
C37 H37 0.9800 . ?
C38 H38A 0.9600 . ?
C38 H38B 0.9600 . ?
C38 H38C 0.9600 . ?
C39 H39A 0.9600 . ?
C39 H39B 0.9600 . ?
C39 H39C 0.9600 . ?
O5 C43 1.371(7) . ?
O5 C40 1.471(8) . ?
C40 C41 1.489(11) . ?
C40 H40A 0.9700 . ?
C40 H40B 0.9700 . ?
C41 C42 1.484(13) . ?
C41 H41A 0.9700 . ?
C41 H41B 0.9700 . ?
C42 C43 1.447(9) . ?
C42 H42A 0.9700 . ?
C42 H42B 0.9700 . ?
C43 C44 1.440(8) . ?
C43 H43 0.9800 . ?
O6 C44 1.483(7) . ?
O6 H6O 0.95(3) . ?
C44 H44A 0.9700 . ?
C44 H44B 0.9700 . ?
B1 F4 1.154(16) . ?
B1 F1 1.384(14) . ?
B1 F2 1.446(18) . ?
B1 F3 1.54(2) . ?
B2 F5 1.328(9) . ?
B2 F8 1.346(8) . ?
B2 F7 1.360(9) . ?
B2 F6 1.435(9) . ?

loop_
_platon_squeeze_void_nr
_platon_squeeze_void_average_x
_platon_squeeze_void_average_y
_platon_squeeze_void_average_z
_platon_squeeze_void_volume
_platon_squeeze_void_count_electrons
_platon_squeeze_void_content
1 0.135 0.521 0.134 319 62 ' '
2 -0.135 1.021 0.366 319 62 ' '
3 0.365 0.479 0.634 319 62 ' '
4 0.635 -0.021 0.866 319 62 ' '
